data_4324445
loop_
_publ_author_name
'Tobias Fendt'
'Niko Fischer'
'Thomas M. Klap\"otke'
'J\"org Stierstorfer'

_publ_contact_author_address
;
Department Chemie
Ludwig-Maximilians Universit\"at
Butenandtstra\&se 5-13 (Haus D)
D-81377 M\"unchen
Bundesrepublik Deutschland
;
_publ_contact_author_email tmk@cup.uni-muenchen.de
_publ_contact_author_fax +49-89-2180-77491
_publ_contact_author_name 'Thomas M. Klapo\"tke'
_publ_contact_author_phone +49-89-2180-77492
_publ_section_title
;
 N-Rich Salts of 2-Methyl-5-nitraminotetrazole: Secondary Explosives with
 Low Sensitivities
;
_journal_name_full 'Inorganic Chemistry'
_journal_page_first 1447
_journal_page_last 1458
_journal_paper_doi 10.1021/ic1019923
_journal_volume 50
_journal_year 2011
_chemical_formula_moiety 'C H8 N5, C2 H3 N6 O2'
_chemical_formula_sum 'C3 H11 N11 O2'
_chemical_formula_weight 234.24
_chemical_name_common 'diaminoguanidinium 2-methyl-5-nitriminotetrazolate'
_chemical_name_systematic 'diaminoguanidinium 2-methyl-5-nitriminotetrazolate'
_space_group_IT_number 13
_symmetry_cell_setting monoclinic
_symmetry_Int_Tables_number 15
_symmetry_space_group_name_Hall '-P 2yc'
_symmetry_space_group_name_H-M 'P 1 2/c 1'
_atom_sites_solution_hydrogens geom
_atom_sites_solution_primary direct
_atom_sites_solution_secondary difmap
_audit_author_name 'Joerg Stierstorfer'
_audit_creation_date
;
'Wed Dec 09 18:31:26 2009'
;
_audit_creation_method SHELXL-97
_audit_update_record 10.12.2009
_cell_angle_alpha 90.00
_cell_angle_beta 111.581(9)
_cell_angle_gamma 90.00
_cell_formula_units_Z 4
_cell_length_a 17.4021(14)
_cell_length_b 8.3403(7)
_cell_length_c 14.7111(13)
_cell_measurement_reflns_used 2200
_cell_measurement_temperature 173(2)
_cell_measurement_theta_max 33.4107
_cell_measurement_theta_min 4.2385
_cell_volume 1985.5(3)
_computing_cell_refinement
;
CrysAlis RED, Oxford Diffraction Ltd.,
Version 1.171.27p5 beta (release 01-04-2005 CrysAlis171 .NET)
(compiled Apr  1 2005,17:53:34)
;
_computing_data_collection
;
CrysAlis CCD, Oxford Diffraction Ltd.,
Version 1.171.27p5 beta (release 01-04-2005 CrysAlis171 .NET)
(compiled Apr  1 2005,17:53:34)
;
_computing_data_reduction
;
CrysAlis RED, Oxford Diffraction Ltd.,
Version 1.171.27p5 beta (release 01-04-2005 CrysAlis171 .NET)
(compiled Apr  1 2005,17:53:34)
;
_computing_molecular_graphics
;
'ORTEP (M. N. Burnett, C. K. Johnson, ORTEP-III: Oak Ridge Thermal Ellipsoid
;
_computing_publication_material 'PLATON (A. L. Spek, Acta Crystallogr, Sect. A, 1990, 46, C34, 1995 version).'
_computing_structure_refinement 'SHELXL-97 (Sheldrick, 1997)'
_computing_structure_solution SIR-92
_diffrn_ambient_temperature 173
_diffrn_detector_area_resol_mean 15.9809
_diffrn_measured_fraction_theta_full 0.497
_diffrn_measured_fraction_theta_max 0.497
_diffrn_measurement_device 'CCD camera on \k-goniostat'
_diffrn_measurement_device_type KappaCCD
_diffrn_measurement_method omega-scan
_diffrn_orient_matrix_UB_11 0.0029752143
_diffrn_orient_matrix_UB_12 -0.0677746880
_diffrn_orient_matrix_UB_13 0.0304942365
_diffrn_orient_matrix_UB_21 -0.0290503619
_diffrn_orient_matrix_UB_22 -0.0415535192
_diffrn_orient_matrix_UB_23 -0.0401585558
_diffrn_orient_matrix_UB_31 0.0326868971
_diffrn_orient_matrix_UB_32 -0.0308293581
_diffrn_orient_matrix_UB_33 -0.0128175990
_diffrn_radiation_collimation 0.5
_diffrn_radiation_monochromator graphite
_diffrn_radiation_source 'fine-focus sealed tube'
_diffrn_radiation_type 'Mo K\a'
_diffrn_radiation_wavelength 0.71073
_diffrn_reflns_av_R_equivalents 0.0250
_diffrn_reflns_av_sigmaI/netI 0.0378
_diffrn_reflns_limit_h_max 21
_diffrn_reflns_limit_h_min -19
_diffrn_reflns_limit_k_max 10
_diffrn_reflns_limit_k_min -7
_diffrn_reflns_limit_l_max 18
_diffrn_reflns_limit_l_min -15
_diffrn_reflns_number 5007
_diffrn_reflns_theta_full 26.00
_diffrn_reflns_theta_max 26.00
_diffrn_reflns_theta_min 4.28
_diffrn_source_current 40
_diffrn_source_type 'Spellman generator'
_diffrn_source_voltage 50
_exptl_absorpt_coefficient_mu 0.065
_exptl_absorpt_correction_T_max 0.99000
_exptl_absorpt_correction_T_min 0.97953
_exptl_absorpt_correction_type multi-scan
_exptl_absorpt_process_details
;SCALE3 ABSPACK - An Oxford Diffraction program (1.0.4,gui:1.0.3)
(C) 2005 Oxford Diffraction Ltd.
;
_exptl_crystal_colour colorless
_exptl_crystal_density_diffrn 0.780
_exptl_crystal_description plate
_exptl_crystal_F_000 488
_exptl_crystal_size_max 0.25
_exptl_crystal_size_mid 0.25
_exptl_crystal_size_min 0.10
_refine_diff_density_max 0.078
_refine_diff_density_min -0.122
_refine_diff_density_rms 0.025
_refine_ls_extinction_method none
_refine_ls_goodness_of_fit_ref 0.902
_refine_ls_hydrogen_treatment refall
_refine_ls_matrix_type full
_refine_ls_number_parameters 189
_refine_ls_number_reflns 1948
_refine_ls_number_restraints 0
_refine_ls_restrained_S_all 0.902
_refine_ls_R_factor_all 0.0495
_refine_ls_R_factor_gt 0.0328
_refine_ls_shift/su_max 0.000
_refine_ls_shift/su_mean 0.000
_refine_ls_structure_factor_coef Fsqd
_refine_ls_weighting_scheme calc
_refine_ls_wR_factor_gt 0.0722
_refine_ls_wR_factor_ref 0.0759
_reflns_number_gt 1377
_reflns_number_total 1948
_reflns_threshold_expression >2sigma(I)
_cod_data_source_file ic1019923_si_001_5.cif
_cod_data_source_block ex569
_cod_original_sg_symbol_H-M 'C 1 2/c 1'
_cod_database_code 4324445

loop_
_symmetry_equiv_pos_as_xyz
'x, y, z'
'-x, y, -z+1/2'
'-x, -y, -z'
'x, -y, z-1/2'

loop_
_atom_site_label
_atom_site_type_symbol
_atom_site_fract_x
_atom_site_fract_y
_atom_site_fract_z
_atom_site_U_iso_or_equiv
_atom_site_adp_type
_atom_site_occupancy
_atom_site_symmetry_multiplicity
_atom_site_calc_flag
O1 O 0.17165(6) 0.14039(12) 0.16981(7) 0.0293(3) Uani 1 1 d
O2 O 0.04215(6) 0.13513(14) 0.07317(8) 0.0404(3) Uani 1 1 d
N7 N 0.14276(8) 0.54681(15) 0.22681(9) 0.0251(3) Uani 1 1 d
N8 N 0.13325(8) 0.41586(16) 0.28286(10) 0.0277(3) Uani 1 1 d
N5 N 0.12296(7) 0.30299(14) 0.03706(9) 0.0260(3) Uani 1 1 d
N11 N 0.00479(8) 0.52852(19) 0.12942(10) 0.0320(3) Uani 1 1 d
N10 N 0.16470(8) 0.78884(19) 0.12246(11) 0.0314(3) Uani 1 1 d
N9 N 0.08554(8) 0.72261(16) 0.10026(10) 0.0309(3) Uani 1 1 d
N6 N 0.11380(7) 0.19202(14) 0.09524(9) 0.0262(3) Uani 1 1 d
N1 N 0.27278(7) 0.33863(15) 0.13102(9) 0.0277(3) Uani 1 1 d
N4 N 0.20507(7) 0.49317(16) 0.00244(9) 0.0311(3) Uani 1 1 d
N2 N 0.32080(7) 0.44759(16) 0.11184(9) 0.0288(3) Uani 1 1 d
N3 N 0.28278(7) 0.54025(16) 0.03673(9) 0.0339(3) Uani 1 1 d
C3 C 0.07760(8) 0.59855(17) 0.15233(10) 0.0228(3) Uani 1 1 d
C1 C 0.20007(8) 0.37048(17) 0.06071(10) 0.0222(3) Uani 1 1 d
C2 C 0.40869(10) 0.4607(3) 0.16937(15) 0.0398(5) Uani 1 1 d
H8B H 0.1509(10) 0.448(2) 0.3484(14) 0.046(5) Uiso 1 1 d
H8A H 0.1695(10) 0.340(2) 0.2795(11) 0.040(5) Uiso 1 1 d
H7 H 0.1858(11) 0.602(2) 0.2439(12) 0.036(5) Uiso 1 1 d
H9 H 0.0442(10) 0.7579(19) 0.0510(12) 0.036(5) Uiso 1 1 d
H11A H 0.0012(10) 0.448(2) 0.1637(13) 0.039(5) Uiso 1 1 d
H11B H -0.0374(11) 0.5686(19) 0.0802(14) 0.044(5) Uiso 1 1 d
H2A H 0.4312(11) 0.357(2) 0.1694(13) 0.056(6) Uiso 1 1 d
H2B H 0.4148(11) 0.497(2) 0.2314(15) 0.057(6) Uiso 1 1 d
H2C H 0.4342(12) 0.526(2) 0.1391(14) 0.056(6) Uiso 1 1 d
H10A H 0.1760(10) 0.785(2) 0.0670(14) 0.045(5) Uiso 1 1 d
H10B H 0.1620(10) 0.888(2) 0.1404(12) 0.044(6) Uiso 1 1 d

loop_
_atom_site_aniso_label
_atom_site_aniso_U_11
_atom_site_aniso_U_22
_atom_site_aniso_U_33
_atom_site_aniso_U_23
_atom_site_aniso_U_13
_atom_site_aniso_U_12
O1 0.0270(5) 0.0310(6) 0.0232(6) 0.0048(5) 0.0012(4) 0.0004(5)
O2 0.0257(6) 0.0436(7) 0.0420(7) 0.0061(6) 0.0006(5) -0.0130(5)
N7 0.0214(7) 0.0263(7) 0.0229(7) 0.0002(5) 0.0026(5) -0.0029(6)
N8 0.0303(7) 0.0280(8) 0.0219(7) 0.0025(6) 0.0063(6) 0.0025(6)
N5 0.0232(6) 0.0294(7) 0.0209(7) 0.0031(5) 0.0030(5) -0.0004(5)
N11 0.0202(7) 0.0424(9) 0.0278(8) 0.0091(7) 0.0023(6) -0.0027(6)
N10 0.0309(7) 0.0311(9) 0.0320(8) -0.0014(6) 0.0112(6) -0.0064(6)
N9 0.0225(7) 0.0346(8) 0.0298(8) 0.0082(6) 0.0028(6) -0.0003(6)
N6 0.0238(6) 0.0272(7) 0.0233(7) -0.0029(5) 0.0036(5) -0.0016(5)
N1 0.0212(6) 0.0351(8) 0.0251(7) 0.0053(6) 0.0064(5) 0.0007(6)
N4 0.0261(7) 0.0389(8) 0.0258(7) 0.0076(6) 0.0068(5) -0.0005(6)
N2 0.0216(6) 0.0391(8) 0.0252(7) 0.0037(6) 0.0079(5) -0.0006(5)
N3 0.0298(7) 0.0430(9) 0.0290(7) 0.0083(6) 0.0110(6) 0.0006(6)
C3 0.0226(8) 0.0255(8) 0.0202(7) -0.0036(6) 0.0075(6) 0.0020(6)
C1 0.0216(7) 0.0269(8) 0.0167(7) -0.0010(6) 0.0055(5) 0.0036(6)
C2 0.0215(8) 0.0566(14) 0.0390(12) 0.0003(10) 0.0087(7) -0.0041(8)

loop_
_atom_type_symbol
_atom_type_description
_atom_type_scat_dispersion_real
_atom_type_scat_dispersion_imag
_atom_type_scat_source
C C 0.0033 0.0016 'International Tables Vol C Tables 4.2.6.8 and 6.1.1.4'
H H 0.0000 0.0000 'International Tables Vol C Tables 4.2.6.8 and 6.1.1.4'
N N 0.0061 0.0033 'International Tables Vol C Tables 4.2.6.8 and 6.1.1.4'
O O 0.0106 0.0060 'International Tables Vol C Tables 4.2.6.8 and 6.1.1.4'

loop_
_geom_angle_atom_site_label_1
_geom_angle_atom_site_label_2
_geom_angle_atom_site_label_3
_geom_angle
C3 N7 N8 119.02(12)
C3 N7 H7 117.9(11)
N8 N7 H7 122.4(11)
N7 N8 H8B 108.4(11)
N7 N8 H8A 106.0(10)
H8B N8 H8A 106.5(14)
N6 N5 C1 117.74(11)
C3 N11 H11A 117.8(11)
C3 N11 H11B 118.1(11)
H11A N11 H11B 124.1(16)
N9 N10 H10A 107.2(11)
N9 N10 H10B 106.5(11)
H10A N10 H10B 110.9(16)
C3 N9 N10 118.30(13)
C3 N9 H9 121.3(11)
N10 N9 H9 120.2(11)
O2 N6 O1 119.56(12)
O2 N6 N5 116.39(11)
O1 N6 N5 124.04(11)
N2 N1 C1 100.94(11)
N3 N4 C1 106.14(11)
N3 N2 N1 114.77(11)
N3 N2 C2 122.87(13)
N1 N2 C2 122.35(13)
N2 N3 N4 106.01(12)
N11 C3 N9 119.48(13)
N11 C3 N7 121.01(14)
N9 C3 N7 119.51(13)
N1 C1 N4 112.14(12)
N1 C1 N5 132.30(13)
N4 C1 N5 115.56(11)
N2 C2 H2A 106.0(11)
N2 C2 H2B 108.2(11)
H2A C2 H2B 113.3(16)
N2 C2 H2C 110.9(12)
H2A C2 H2C 105.7(16)
H2B C2 H2C 112.5(16)

loop_
_geom_bond_atom_site_label_1
_geom_bond_atom_site_label_2
_geom_bond_distance
O1 N6 1.2609(15)
O2 N6 1.2598(15)
N7 C3 1.3262(17)
N7 N8 1.4143(17)
N7 H7 0.837(18)
N8 H8B 0.937(19)
N8 H8A 0.911(18)
N5 N6 1.3096(16)
N5 C1 1.3767(17)
N11 C3 1.3213(18)
N11 H11A 0.856(18)
N11 H11B 0.886(19)
N10 N9 1.4067(18)
N10 H10A 0.907(18)
N10 H10B 0.87(2)
N9 C3 1.3245(19)
N9 H9 0.863(17)
N1 N2 1.3333(16)
N1 C1 1.3336(17)
N4 N3 1.3174(16)
N4 C1 1.3580(18)
N2 N3 1.3108(16)
N2 C2 1.4543(19)
C2 H2A 0.95(2)
C2 H2B 0.93(2)
C2 H2C 0.92(2)

loop_
_geom_hbond_atom_site_label_D
_geom_hbond_atom_site_label_H
_geom_hbond_atom_site_label_A
_geom_hbond_distance_DH
_geom_hbond_distance_HA
_geom_hbond_distance_DA
_geom_hbond_angle_DHA
_geom_hbond_site_symmetry_A
N8 H8B N4 0.937(19) 2.17(2) 3.0988(19) 173.2(15) 4_566
N9 H9 O2 0.863(17) 2.091(18) 2.9469(18) 171.0(15) 3_565
N8 H8A O1 0.911(18) 2.325(17) 3.0510(18) 136.5(14) .
N10 H10B O1 0.87(2) 2.15(2) 3.006(2) 168.6(16) 1_565
N10 H10B N6 0.87(2) 2.68(2) 3.463(2) 150.1(14) 1_565
N11 H11B N5 0.886(19) 2.109(19) 2.9850(19) 169.7(15) 3_565

loop_
_geom_torsion_atom_site_label_1
_geom_torsion_atom_site_label_2
_geom_torsion_atom_site_label_3
_geom_torsion_atom_site_label_4
_geom_torsion
C1 N5 N6 O2 178.32(12)
C1 N5 N6 O1 -2.0(2)
C1 N1 N2 N3 0.01(16)
C1 N1 N2 C2 -179.31(15)
N1 N2 N3 N4 -0.05(17)
C2 N2 N3 N4 179.26(15)
C1 N4 N3 N2 0.06(16)
N10 N9 C3 N11 -176.24(15)
N10 N9 C3 N7 3.9(2)
N8 N7 C3 N11 -0.8(2)
N8 N7 C3 N9 179.00(13)
N2 N1 C1 N4 0.03(15)
N2 N1 C1 N5 179.88(15)
N3 N4 C1 N1 -0.06(16)
N3 N4 C1 N5 -179.93(12)
N6 N5 C1 N1 4.9(2)
N6 N5 C1 N4 -175.24(12)
